data_1573398
loop_
_publ_author_name
'Zhou, Huan'
'Zhang, Yuxuan'
'Zheng, Zhiye'
'Wan, Jun-Hua'
'Zhang, Hui'
'Lin, Kunhua'
'Sessler, Jonathan L.'
'Wang, Hong-Yu'

_publ_section_title
;
 Internally diketopyrrolopyrrole-bridged bis-anthracene macrocycle: A
 multifunctional fluorescent platform
;
_journal_name_full 'Chemical Science'
_journal_paper_doi 10.1039/D4SC06067A
_journal_year 2024
_chemical_formula_sum 'C34 H28 N2 O6'
_chemical_formula_weight 560.58
_space_group_crystal_system orthorhombic
_space_group_IT_number 61
_space_group_name_Hall '-P 2ac 2ab'
_space_group_name_H-M_alt 'P b c a'
_atom_sites_solution_hydrogens geom
_audit_update_record
;
2022-12-31 deposited with the CCDC.	2024-12-02 downloaded from the CCDC.
;
_cell_angle_alpha 90
_cell_angle_beta 90
_cell_angle_gamma 90
_cell_formula_units_Z 4
_cell_length_a 10.6143(4)
_cell_length_b 13.2575(5)
_cell_length_c 19.9774(7)
_cell_measurement_reflns_used 9402
_cell_measurement_temperature 150.(2)
_cell_measurement_theta_max 68.36
_cell_measurement_theta_min 5.78
_cell_volume 2811.20(18)
_computing_molecular_graphics 'shelXle (C.B. Huebschle, rev 1260)'
_computing_structure_refinement 'SHELXL-2018/3 (Sheldrick, 2018)'
_computing_structure_solution 'SHELXT 2018/2 (Sheldrick, 2018)'
_diffrn_ambient_temperature 150.(2)
_diffrn_measured_fraction_theta_full 0.996
_diffrn_measured_fraction_theta_max 0.996
_diffrn_measurement_device_type 'Bruker D8 VENTURE DUO PHOTON III'
_diffrn_radiation_monochromator 'Helios MX Multilayer Optic'
_diffrn_radiation_type 'Cu K\a'
_diffrn_radiation_wavelength 1.54178
_diffrn_reflns_av_R_equivalents 0.0379
_diffrn_reflns_av_unetI/netI 0.0241
_diffrn_reflns_limit_h_max 11
_diffrn_reflns_limit_h_min -12
_diffrn_reflns_limit_k_max 16
_diffrn_reflns_limit_k_min -15
_diffrn_reflns_limit_l_max 22
_diffrn_reflns_limit_l_min -24
_diffrn_reflns_number 29349
_diffrn_reflns_theta_full 67.68
_diffrn_reflns_theta_max 68.49
_diffrn_reflns_theta_min 4.43
_diffrn_source 'Microfocus sealed tube'
_diffrn_source_type 'Incoatec Ius 3.0'
_exptl_absorpt_coefficient_mu 0.746
_exptl_absorpt_correction_T_max 0.91
_exptl_absorpt_correction_T_min 0.89
_exptl_absorpt_correction_type multi-scan
_exptl_absorpt_process_details
;
;
_exptl_crystal_colour yellow
_exptl_crystal_density_diffrn 1.325
_exptl_crystal_density_method 'not measured'
_exptl_crystal_description block
_exptl_crystal_F_000 1176
_exptl_crystal_size_max 0.160
_exptl_crystal_size_mid 0.160
_exptl_crystal_size_min 0.130
_refine_diff_density_max 0.196
_refine_diff_density_min -0.265
_refine_ls_extinction_method none
_refine_ls_goodness_of_fit_ref 1.181
_refine_ls_hydrogen_treatment constr
_refine_ls_matrix_type full
_refine_ls_number_parameters 192
_refine_ls_number_reflns 2572
_refine_ls_number_restraints 0
_refine_ls_restrained_S_all 1.181
_refine_ls_R_factor_all 0.0389
_refine_ls_R_factor_gt 0.0377
_refine_ls_shift/su_max 0.001
_refine_ls_shift/su_mean 0.000
_refine_ls_structure_factor_coef Fsqd
_refine_ls_weighting_details 'w=1/[\s^2^(Fo^2^)+(0.0407P)^2^+1.2650P] where P=(Fo^2^+2Fc^2^)/3'
_refine_ls_weighting_scheme calc
_refine_ls_wR_factor_gt 0.1001
_refine_ls_wR_factor_ref 0.1008
_reflns_Friedel_coverage 0.000
_reflns_number_gt 2458
_reflns_number_total 2572
_reflns_threshold_expression 'I > 2\s(I)'
_cod_data_source_file d4sc06067a2.cif
_cod_data_source_block 221206b
_cod_database_code 1573398

loop_
_space_group_symop_operation_xyz
'x, y, z'
'-x+1/2, -y, z+1/2'
'-x, y+1/2, -z+1/2'
'x+1/2, -y+1/2, -z'
'-x, -y, -z'
'x-1/2, y, -z-1/2'
'x, -y-1/2, z-1/2'
'-x-1/2, y-1/2, z'

loop_
_atom_site_type_symbol
_atom_site_label
_atom_site_fract_x
_atom_site_fract_y
_atom_site_fract_z
_atom_site_U_iso_or_equiv
_atom_site_adp_type
_atom_site_calc_flag
_atom_site_refinement_flags_adp
_atom_site_refinement_flags_occupancy
_atom_site_refinement_flags_posn
_atom_site_occupancy
_atom_site_disorder_assembly
_atom_site_disorder_group
O O1 0.54036(9) 0.57887(7) 0.63691(4) 0.0251(2) Uani d . . . 1 . .
O O2 0.28649(10) 0.48437(8) 0.68049(5) 0.0298(3) Uani d . . . 1 . .
O O3 0.62113(9) 0.27480(7) 0.62295(5) 0.0268(2) Uani d . . . 1 . .
N N1 0.46510(10) 0.42763(8) 0.59324(5) 0.0180(3) Uani d . . . 1 . .
C C1 0.51323(12) 0.52783(9) 0.58832(6) 0.0180(3) Uani d . . . 1 . .
C C2 0.44900(11) 0.38347(10) 0.53017(6) 0.0173(3) Uani d . . . 1 . .
C C3 0.48104(12) 0.45497(10) 0.48353(6) 0.0175(3) Uani d . . . 1 . .
C C4 0.40728(12) 0.27916(10) 0.52039(6) 0.0202(3) Uani d . . . 1 . .
C C5 0.45764(14) 0.22449(11) 0.46723(7) 0.0268(3) Uani d . . . 1 . .
H H5 0.516375 0.255652 0.437908 0.032000 Uiso calc U . R 1 . .
C C6 0.42276(18) 0.12488(12) 0.45673(9) 0.0381(4) Uani d . . . 1 . .
H H6 0.457469 0.088030 0.420355 0.046000 Uiso calc U . R 1 . .
C C7 0.33725(18) 0.07938(12) 0.49942(9) 0.0416(4) Uani d . . . 1 . .
H H7 0.313964 0.010966 0.492565 0.050000 Uiso calc U . R 1 . .
C C8 0.28570(16) 0.13293(13) 0.55186(8) 0.0365(4) Uani d . . . 1 . .
H H8 0.226684 0.101343 0.580820 0.044000 Uiso calc U . R 1 . .
C C9 0.31959(13) 0.23278(11) 0.56255(7) 0.0265(3) Uani d . . . 1 . .
H H9 0.283209 0.269550 0.598499 0.032000 Uiso calc U . R 1 . .
C C10 0.45516(12) 0.37787(10) 0.65639(6) 0.0186(3) Uani d . . . 1 . .
C C11 0.53509(12) 0.29757(10) 0.67124(7) 0.0212(3) Uani d . . . 1 . .
C C12 0.52328(14) 0.24739(11) 0.73221(7) 0.0275(3) Uani d . . . 1 . .
H H12 0.576066 0.191683 0.742601 0.033000 Uiso calc U . R 1 . .
C C13 0.43342(15) 0.28015(11) 0.77725(7) 0.0301(3) Uani d . . . 1 . .
H H13 0.426279 0.246702 0.819134 0.036000 Uiso calc U . R 1 . .
C C14 0.35331(14) 0.36005(11) 0.76352(7) 0.0278(3) Uani d . . . 1 . .
H H14 0.292663 0.381235 0.795546 0.033000 Uiso calc U . R 1 . .
C C15 0.36325(13) 0.40887(10) 0.70183(6) 0.0218(3) Uani d . . . 1 . .
C C16 0.18098(16) 0.51008(13) 0.72121(9) 0.0386(4) Uani d . . . 1 . .
H H16A 0.133036 0.564312 0.699708 0.058000 Uiso calc U . R 1 . .
H H16B 0.210529 0.532807 0.765166 0.058000 Uiso calc U . R 1 . .
H H16C 0.126828 0.450788 0.726736 0.058000 Uiso calc U . R 1 . .
C C17 0.66623(17) 0.17363(12) 0.62032(10) 0.0417(4) Uani d . . . 1 . .
H H17A 0.715728 0.164008 0.579410 0.062000 Uiso calc U . R 1 . .
H H17B 0.594604 0.126989 0.620300 0.062000 Uiso calc U . R 1 . .
H H17C 0.719370 0.160331 0.659456 0.062000 Uiso calc U . R 1 . .

loop_
_atom_site_aniso_label
_atom_site_aniso_U_11
_atom_site_aniso_U_22
_atom_site_aniso_U_33
_atom_site_aniso_U_12
_atom_site_aniso_U_13
_atom_site_aniso_U_23
O1 0.0365(6) 0.0220(5) 0.0169(5) -0.0055(4) -0.0022(4) -0.0009(4)
O2 0.0306(5) 0.0306(6) 0.0283(5) 0.0099(4) 0.0089(4) 0.0076(4)
O3 0.0245(5) 0.0256(5) 0.0301(5) 0.0046(4) 0.0011(4) -0.0001(4)
N1 0.0228(6) 0.0173(6) 0.0140(5) -0.0023(4) 0.0008(4) 0.0029(4)
C1 0.0197(6) 0.0166(6) 0.0176(6) -0.0013(5) 0.0005(5) 0.0013(5)
C2 0.0166(6) 0.0191(7) 0.0162(6) -0.0003(5) -0.0005(5) 0.0009(5)
C3 0.0194(6) 0.0160(6) 0.0172(6) -0.0013(5) 0.0001(5) 0.0001(5)
C4 0.0228(6) 0.0175(6) 0.0203(6) -0.0038(5) -0.0060(5) 0.0045(5)
C5 0.0327(8) 0.0218(7) 0.0260(7) -0.0039(6) -0.0020(6) -0.0004(6)
C6 0.0506(10) 0.0235(8) 0.0403(9) -0.0034(7) -0.0075(8) -0.0062(7)
C7 0.0543(11) 0.0200(8) 0.0505(10) -0.0137(7) -0.0159(8) 0.0031(7)
C8 0.0364(8) 0.0341(9) 0.0391(9) -0.0197(7) -0.0111(7) 0.0138(7)
C9 0.0255(7) 0.0291(8) 0.0249(7) -0.0090(6) -0.0047(6) 0.0059(6)
C10 0.0226(6) 0.0186(6) 0.0145(6) -0.0039(5) -0.0014(5) 0.0034(5)
C11 0.0218(6) 0.0206(7) 0.0213(7) -0.0035(5) -0.0037(5) 0.0000(5)
C12 0.0343(8) 0.0214(7) 0.0267(7) -0.0011(6) -0.0089(6) 0.0062(6)
C13 0.0430(8) 0.0282(8) 0.0190(7) -0.0088(6) -0.0033(6) 0.0098(6)
C14 0.0339(8) 0.0309(8) 0.0187(7) -0.0055(6) 0.0051(6) 0.0029(6)
C15 0.0250(7) 0.0207(6) 0.0198(6) -0.0016(5) 0.0007(5) 0.0027(5)
C16 0.0370(9) 0.0351(9) 0.0437(9) 0.0087(7) 0.0157(7) 0.0003(7)
C17 0.0368(9) 0.0290(9) 0.0592(11) 0.0099(7) 0.0064(8) -0.0023(7)

loop_
_atom_type_symbol
_atom_type_description
_atom_type_scat_dispersion_real
_atom_type_scat_dispersion_imag
_atom_type_scat_source
C C 0.0181 0.0091 'International Tables Vol C Tables 4.2.6.8 and 6.1.1.4'
H H 0.0000 0.0000 'International Tables Vol C Tables 4.2.6.8 and 6.1.1.4'
N N 0.0311 0.0180 'International Tables Vol C Tables 4.2.6.8 and 6.1.1.4'
O O 0.0492 0.0322 'International Tables Vol C Tables 4.2.6.8 and 6.1.1.4'

loop_
_geom_angle_atom_site_label_1
_geom_angle_atom_site_label_2
_geom_angle_atom_site_label_3
_geom_angle_site_symmetry_1
_geom_angle_site_symmetry_3
_geom_angle
_geom_angle_publ_flag
C15 O2 C16 . . 117.91(11) ?
C11 O3 C17 . . 117.38(12) ?
C2 N1 C1 . . 111.78(10) ?
C2 N1 C10 . . 126.38(11) ?
C1 N1 C10 . . 121.18(10) ?
O1 C1 N1 . . 123.16(11) ?
O1 C1 C3 . 5_666 133.59(12) ?
N1 C1 C3 . 5_666 103.24(10) ?
C3 C2 N1 . . 106.98(11) ?
C3 C2 C4 . . 129.53(12) ?
N1 C2 C4 . . 123.48(11) ?
C2 C3 C3 . 5_666 109.65(14) ?
C2 C3 C1 . 5_666 142.07(12) ?
C3 C3 C1 5_666 5_666 108.25(14) ?
C5 C4 C9 . . 119.09(13) ?
C5 C4 C2 . . 118.49(12) ?
C9 C4 C2 . . 122.42(13) ?
C6 C5 C4 . . 120.55(14) ?
C6 C5 H5 . . 119.700000 ?
C4 C5 H5 . . 119.700000 ?
C7 C6 C5 . . 119.78(16) ?
C7 C6 H6 . . 120.100000 ?
C5 C6 H6 . . 120.100000 ?
C8 C7 C6 . . 120.27(14) ?
C8 C7 H7 . . 119.900000 ?
C6 C7 H7 . . 119.900000 ?
C7 C8 C9 . . 120.34(15) ?
C7 C8 H8 . . 119.800000 ?
C9 C8 H8 . . 119.800000 ?
C8 C9 C4 . . 119.95(15) ?
C8 C9 H9 . . 120.000000 ?
C4 C9 H9 . . 120.000000 ?
C11 C10 C15 . . 120.83(12) ?
C11 C10 N1 . . 119.76(12) ?
C15 C10 N1 . . 119.39(12) ?
O3 C11 C10 . . 115.26(11) ?
O3 C11 C12 . . 124.99(13) ?
C10 C11 C12 . . 119.75(13) ?
C13 C12 C11 . . 118.78(13) ?
C13 C12 H12 . . 120.600000 ?
C11 C12 H12 . . 120.600000 ?
C12 C13 C14 . . 122.35(13) ?
C12 C13 H13 . . 118.800000 ?
C14 C13 H13 . . 118.800000 ?
C13 C14 C15 . . 118.86(13) ?
C13 C14 H14 . . 120.600000 ?
C15 C14 H14 . . 120.600000 ?
O2 C15 C10 . . 115.61(11) ?
O2 C15 C14 . . 124.96(13) ?
C10 C15 C14 . . 119.40(13) ?
O2 C16 H16A . . 109.500000 ?
O2 C16 H16B . . 109.500000 ?
H16A C16 H16B . . 109.500000 ?
O2 C16 H16C . . 109.500000 ?
H16A C16 H16C . . 109.500000 ?
H16B C16 H16C . . 109.500000 ?
O3 C17 H17A . . 109.500000 ?
O3 C17 H17B . . 109.500000 ?
H17A C17 H17B . . 109.500000 ?
O3 C17 H17C . . 109.500000 ?
H17A C17 H17C . . 109.500000 ?
H17B C17 H17C . . 109.500000 ?

loop_
_geom_bond_atom_site_label_1
_geom_bond_atom_site_label_2
_geom_bond_site_symmetry_2
_geom_bond_distance
_geom_bond_publ_flag
O1 C1 . 1.2178(16) ?
O2 C15 . 1.3591(17) ?
O2 C16 . 1.4255(17) ?
O3 C11 . 1.3623(17) ?
O3 C17 . 1.4250(18) ?
N1 C2 . 1.3999(16) ?
N1 C1 . 1.4266(16) ?
N1 C10 . 1.4275(16) ?
C1 C3 5_666 1.4547(17) ?
C2 C3 . 1.3719(18) ?
C2 C4 . 1.4651(18) ?
C3 C3 5_666 1.421(3) ?
C4 C5 . 1.392(2) ?
C4 C9 . 1.3978(19) ?
C5 C6 . 1.387(2) ?
C5 H5 . 0.950000 ?
C6 C7 . 1.384(3) ?
C6 H6 . 0.950000 ?
C7 C8 . 1.379(3) ?
C7 H7 . 0.950000 ?
C8 C9 . 1.388(2) ?
C8 H8 . 0.950000 ?
C9 H9 . 0.950000 ?
C10 C11 . 1.3931(19) ?
C10 C15 . 1.3946(19) ?
C11 C12 . 1.3934(19) ?
C12 C13 . 1.381(2) ?
C12 H12 . 0.950000 ?
C13 C14 . 1.386(2) ?
C13 H13 . 0.950000 ?
C14 C15 . 1.3961(18) ?
C14 H14 . 0.950000 ?
C16 H16A . 0.980000 ?
C16 H16B . 0.980000 ?
C16 H16C . 0.980000 ?
C17 H17A . 0.980000 ?
C17 H17B . 0.980000 ?
C17 H17C . 0.980000 ?

loop_
_geom_torsion_atom_site_label_1
_geom_torsion_atom_site_label_2
_geom_torsion_atom_site_label_3
_geom_torsion_atom_site_label_4
_geom_torsion_site_symmetry_1
_geom_torsion_site_symmetry_2
_geom_torsion_site_symmetry_3
_geom_torsion_site_symmetry_4
_geom_torsion
_geom_torsion_publ_flag
C2 N1 C1 O1 . . . . -176.31(12) ?
C10 N1 C1 O1 . . . . -5.06(19) ?
C2 N1 C1 C3 . . . 5_666 3.25(13) ?
C10 N1 C1 C3 . . . 5_666 174.51(11) ?
C1 N1 C2 C3 . . . . -2.46(14) ?
C10 N1 C2 C3 . . . . -173.17(12) ?
C1 N1 C2 C4 . . . . 176.65(11) ?
C10 N1 C2 C4 . . . . 5.94(19) ?
N1 C2 C3 C3 . . . 5_666 0.54(18) ?
C4 C2 C3 C3 . . . 5_666 -178.50(14) ?
N1 C2 C3 C1 . . . 5_666 -177.15(16) ?
C4 C2 C3 C1 . . . 5_666 3.8(3) ?
C3 C2 C4 C5 . . . . 34.7(2) ?
N1 C2 C4 C5 . . . . -144.15(13) ?
C3 C2 C4 C9 . . . . -145.56(14) ?
N1 C2 C4 C9 . . . . 35.54(19) ?
C9 C4 C5 C6 . . . . -0.9(2) ?
C2 C4 C5 C6 . . . . 178.79(13) ?
C4 C5 C6 C7 . . . . 0.0(2) ?
C5 C6 C7 C8 . . . . 0.7(3) ?
C6 C7 C8 C9 . . . . -0.4(3) ?
C7 C8 C9 C4 . . . . -0.6(2) ?
C5 C4 C9 C8 . . . . 1.2(2) ?
C2 C4 C9 C8 . . . . -178.47(13) ?
C2 N1 C10 C11 . . . . 60.14(17) ?
C1 N1 C10 C11 . . . . -109.76(14) ?
C2 N1 C10 C15 . . . . -118.32(14) ?
C1 N1 C10 C15 . . . . 71.78(16) ?
C17 O3 C11 C10 . . . . -153.65(13) ?
C17 O3 C11 C12 . . . . 26.6(2) ?
C15 C10 C11 O3 . . . . -179.76(12) ?
N1 C10 C11 O3 . . . . 1.80(18) ?
C15 C10 C11 C12 . . . . 0.0(2) ?
N1 C10 C11 C12 . . . . -178.41(12) ?
O3 C11 C12 C13 . . . . 178.53(13) ?
C10 C11 C12 C13 . . . . -1.2(2) ?
C11 C12 C13 C14 . . . . 1.1(2) ?
C12 C13 C14 C15 . . . . 0.4(2) ?
C16 O2 C15 C10 . . . . 172.04(13) ?
C16 O2 C15 C14 . . . . -5.9(2) ?
C11 C10 C15 O2 . . . . -176.63(12) ?
N1 C10 C15 O2 . . . . 1.82(18) ?
C11 C10 C15 C14 . . . . 1.4(2) ?
N1 C10 C15 C14 . . . . 179.84(12) ?
C13 C14 C15 O2 . . . . 176.25(13) ?
C13 C14 C15 C10 . . . . -1.6(2) ?
